data_4079607
loop_
_publ_author_name
'Azhakar, Ramachandran'
'Pr\"opper, Kevin'
'Dittrich, Birger'
'Roesky, Herbert W.'

_publ_section_title
;
 Reactivity Studies of Heteroleptic Silylenes with N2O
;
_journal_issue 21
_journal_name_full Organometallics
_journal_page_first 7586
_journal_paper_doi 10.1021/om3008794
_journal_volume 31
_journal_year 2012
_chemical_formula_moiety 'C38 H64 N4 O4 Si2'
_chemical_formula_sum 'C38 H64 N4 O4 Si2'
_chemical_formula_weight 697.11
_chemical_name_systematic
; 
 ? 
;
_space_group_IT_number 15
_symmetry_cell_setting monoclinic
_symmetry_space_group_name_Hall '-C 2yc'
_symmetry_space_group_name_H-M 'C 1 2/c 1'
_atom_sites_solution_hydrogens geom
_atom_sites_solution_primary direct
_atom_sites_solution_secondary difmap
_audit_creation_method SHELXL-97
_cell_angle_alpha 90.00
_cell_angle_beta 90.3500(10)
_cell_angle_gamma 90.00
_cell_formula_units_Z 12
_cell_length_a 17.9505(3)
_cell_length_b 10.5143(2)
_cell_length_c 61.5855(12)
_cell_measurement_reflns_used 9551
_cell_measurement_temperature 100(2)
_cell_measurement_theta_max 143.337
_cell_measurement_theta_min 8.615
_cell_volume 11623.2(4)
_computing_cell_refinement 'SAINT (Bruker 2009)'
_computing_data_collection 'APEX2 (Bruker 2009)'
_computing_data_reduction 'SAINT (Bruker 2009)'
_computing_molecular_graphics 'SHELXTL (Bruker 2009)'
_computing_structure_refinement 'SHELXL-97 (Sheldrick, 2012)'
_computing_structure_solution 'SHELXS-97 (Sheldrick, 2008)'
_diffrn_ambient_temperature 100(2)
_diffrn_measured_fraction_theta_full 0.990
_diffrn_measured_fraction_theta_max 0.990
_diffrn_radiation_monochromator graphite
_diffrn_radiation_source 'fine-focus sealed tube'
_diffrn_radiation_type CuK\a
_diffrn_radiation_wavelength 1.54178
_diffrn_reflns_av_R_equivalents 0.0514
_diffrn_reflns_av_sigmaI/netI 0.0235
_diffrn_reflns_limit_h_max 22
_diffrn_reflns_limit_h_min -22
_diffrn_reflns_limit_k_max 12
_diffrn_reflns_limit_k_min -12
_diffrn_reflns_limit_l_max 71
_diffrn_reflns_limit_l_min -75
_diffrn_reflns_number 129810
_diffrn_reflns_theta_full 72.33
_diffrn_reflns_theta_max 72.33
_diffrn_reflns_theta_min 1.43
_exptl_absorpt_coefficient_mu 1.167
_exptl_absorpt_correction_T_max 0.7536
_exptl_absorpt_correction_T_min 0.6733
_exptl_absorpt_correction_type multi-scan
_exptl_absorpt_process_details 'SADABS (Sheldrick, 2009)'
_exptl_crystal_density_diffrn 1.195
_exptl_crystal_density_method 'not measured'
_exptl_crystal_F_000 4560
_exptl_crystal_size_max 0.02
_exptl_crystal_size_mid 0.01
_exptl_crystal_size_min 0.01
_refine_diff_density_max 0.275
_refine_diff_density_min -0.302
_refine_diff_density_rms 0.042
_refine_ls_extinction_method none
_refine_ls_goodness_of_fit_ref 1.061
_refine_ls_hydrogen_treatment refall
_refine_ls_matrix_type full
_refine_ls_number_parameters 749
_refine_ls_number_reflns 11360
_refine_ls_number_restraints 97
_refine_ls_restrained_S_all 1.057
_refine_ls_R_factor_all 0.0414
_refine_ls_R_factor_gt 0.0363
_refine_ls_shift/su_max 0.002
_refine_ls_shift/su_mean 0.000
_refine_ls_structure_factor_coef Fsqd
_refine_ls_weighting_details 'calc w=1/[\s^2^(Fo^2^)+(0.0407P)^2^+11.5696P] where P=(Fo^2^+2Fc^2^)/3'
_refine_ls_weighting_scheme calc
_refine_ls_wR_factor_gt 0.0868
_refine_ls_wR_factor_ref 0.0909
_reflns_number_gt 10381
_reflns_number_total 11360
_reflns_threshold_expression >2sigma(I)
_cod_data_source_file om3008794_si_002.cif
_cod_data_source_block 105
_cod_original_sg_symbol_H-M 'C 2/c'
_cod_database_code 4079607

loop_
_symmetry_equiv_pos_as_xyz
'x, y, z'
'-x, y, -z+1/2'
'x+1/2, y+1/2, z'
'-x+1/2, y+1/2, -z+1/2'
'-x, -y, -z'
'x, -y, z-1/2'
'-x+1/2, -y+1/2, -z'
'x+1/2, -y+1/2, z-1/2'

loop_
_atom_site_label
_atom_site_type_symbol
_atom_site_fract_x
_atom_site_fract_y
_atom_site_fract_z
_atom_site_U_iso_or_equiv
_atom_site_adp_type
_atom_site_occupancy
_atom_site_symmetry_multiplicity
_atom_site_calc_flag
_atom_site_refinement_flags
_atom_site_disorder_assembly
_atom_site_disorder_group
Si1 Si 0.342796(18) 0.59675(3) 0.315095(5) 0.01306(8) Uani 1 1 d U . .
O1 O 0.29010(5) 0.56194(9) 0.336624(14) 0.01493(18) Uani 1 1 d U . .
N1 N 0.25347(6) 0.65259(11) 0.298657(17) 0.0153(2) Uani 1 1 d U . .
C1 C 0.28207(7) 0.76602(13) 0.29650(2) 0.0156(3) Uani 1 1 d U . .
Si2 Si 0.363676(18) 0.55125(3) 0.354551(5) 0.01296(8) Uani 1 1 d U . .
O2 O 0.41595(5) 0.58945(8) 0.333092(14) 0.01492(18) Uani 1 1 d U . .
N2 N 0.35228(6) 0.76152(10) 0.305055(17) 0.0156(2) Uani 1 1 d U . .
C2 C 0.24414(7) 0.88373(13) 0.28842(2) 0.0177(3) Uani 1 1 d U . .
Si3 Si 0.51451(2) 0.00971(4) 0.480195(6) 0.01842(9) Uani 1 1 d U . .
O3 O 0.36092(5) 0.48842(9) 0.296604(15) 0.01741(19) Uani 1 1 d U . .
N3 N 0.35080(6) 0.38601(10) 0.363770(17) 0.0149(2) Uani 1 1 d U . .
C3 C 0.21059(8) 0.96407(14) 0.30350(2) 0.0207(3) Uani 1 1 d U . .
H3 H 0.2114 0.9426 0.3185 0.025 Uiso 1 1 calc R . .
O4 O 0.34502(5) 0.65361(9) 0.373911(15) 0.01733(19) Uani 1 1 d U . .
N4 N 0.45111(6) 0.48789(11) 0.370806(18) 0.0160(2) Uani 1 1 d U . .
C4 C 0.17602(8) 1.07526(14) 0.29668(2) 0.0241(3) Uani 1 1 d U . .
H4 H 0.1533 1.1299 0.3070 0.029 Uiso 1 1 calc R . .
O5 O 0.52427(5) 0.09973(9) 0.502475(16) 0.0211(2) Uani 1 1 d U . .
N5 N 0.58725(6) 0.11521(11) 0.464276(18) 0.0164(2) Uani 1 1 d U . .
C5 C 0.17458(8) 1.10666(14) 0.27472(2) 0.0240(3) Uani 1 1 d U . .
H5 H 0.1514 1.1833 0.2701 0.029 Uiso 1 1 calc R . .
O6 O 0.44949(5) 0.03937(10) 0.461904(16) 0.0225(2) Uani 1 1 d U . .
N6 N 0.59160(7) -0.08635(11) 0.469151(19) 0.0219(3) Uani 1 1 d U . .
C6 C 0.20681(8) 1.02659(14) 0.25962(2) 0.0226(3) Uani 1 1 d U . .
H6 H 0.2050 1.0475 0.2446 0.027 Uiso 1 1 calc R . .
C7 C 0.24184(8) 0.91526(13) 0.26645(2) 0.0200(3) Uani 1 1 d U . .
H7 H 0.2643 0.8606 0.2561 0.024 Uiso 1 1 calc R . .
C8 C 0.17569(7) 0.60717(13) 0.29654(2) 0.0171(3) Uani 1 1 d U . .
C9 C 0.13179(8) 0.64338(15) 0.31690(2) 0.0215(3) Uani 1 1 d U . .
H9A H 0.1282 0.7362 0.3179 0.032 Uiso 1 1 calc R . .
H9B H 0.1575 0.6103 0.3298 0.032 Uiso 1 1 calc R . .
H9C H 0.0816 0.6068 0.3160 0.032 Uiso 1 1 calc R . .
C10 C 0.13600(8) 0.65892(15) 0.27625(2) 0.0227(3) Uani 1 1 d U . .
H10A H 0.1666 0.6425 0.2634 0.034 Uiso 1 1 calc R . .
H10B H 0.1283 0.7507 0.2778 0.034 Uiso 1 1 calc R . .
H10C H 0.0877 0.6166 0.2745 0.034 Uiso 1 1 calc R . .
C11 C 0.18097(8) 0.46227(13) 0.29488(2) 0.0207(3) Uani 1 1 d U . .
H11A H 0.1311 0.4267 0.2925 0.031 Uiso 1 1 calc R . .
H11B H 0.2020 0.4280 0.3084 0.031 Uiso 1 1 calc R . .
H11C H 0.2132 0.4393 0.2827 0.031 Uiso 1 1 calc R . .
C12 C 0.41411(8) 0.85151(13) 0.30029(2) 0.0194(3) Uani 1 1 d U . .
C13 C 0.39398(9) 0.98930(14) 0.30575(3) 0.0286(3) Uani 1 1 d U . .
H13A H 0.4386 1.0427 0.3047 0.043 Uiso 1 1 calc R . .
H13B H 0.3745 0.9935 0.3206 0.043 Uiso 1 1 calc R . .
H13C H 0.3560 1.0199 0.2955 0.043 Uiso 1 1 calc R . .
C14 C 0.43594(9) 0.84188(16) 0.27632(2) 0.0274(3) Uani 1 1 d U . .
H14A H 0.3942 0.8701 0.2672 0.041 Uiso 1 1 calc R . .
H14B H 0.4482 0.7534 0.2728 0.041 Uiso 1 1 calc R . .
H14C H 0.4794 0.8960 0.2736 0.041 Uiso 1 1 calc R . .
C15 C 0.48118(8) 0.81558(15) 0.31452(3) 0.0253(3) Uani 1 1 d U . .
H15A H 0.4973 0.7291 0.3110 0.038 Uiso 1 1 calc R . .
H15B H 0.4670 0.8195 0.3298 0.038 Uiso 1 1 calc R . .
H15C H 0.5221 0.8752 0.3119 0.038 Uiso 1 1 calc R . .
C16 C 0.29594(8) 0.76119(13) 0.37616(2) 0.0185(3) Uani 1 1 d DU . .
C17 C 0.31788(9) 0.82356(14) 0.39763(2) 0.0252(3) Uani 1 1 d DU . .
H17A H 0.3697 0.8525 0.3969 0.038 Uiso 1 1 calc R . .
H17B H 0.3128 0.7618 0.4094 0.038 Uiso 1 1 calc R . .
H17C H 0.2853 0.8965 0.4004 0.038 Uiso 1 1 calc R . .
C18 C 0.30770(10) 0.85440(15) 0.35763(2) 0.0299(3) Uani 1 1 d DU . .
H18A H 0.2940 0.8137 0.3439 0.045 Uiso 1 1 calc R . .
H18B H 0.3602 0.8799 0.3572 0.045 Uiso 1 1 calc R . .
H18C H 0.2765 0.9297 0.3599 0.045 Uiso 1 1 calc R . .
C19 C 0.21533(8) 0.71739(15) 0.37697(3) 0.0270(3) Uani 1 1 d DU . .
H19A H 0.1829 0.7909 0.3794 0.040 Uiso 1 1 calc R . .
H19B H 0.2092 0.6565 0.3889 0.040 Uiso 1 1 calc R . .
H19C H 0.2019 0.6765 0.3632 0.040 Uiso 1 1 calc R . .
C20 C 0.42231(8) 0.40509(13) 0.29180(2) 0.0181(3) Uani 1 1 d U . .
C21 C 0.45058(9) 0.33542(15) 0.31172(2) 0.0269(3) Uani 1 1 d U . .
H21A H 0.4895 0.2751 0.3075 0.040 Uiso 1 1 calc R . .
H21B H 0.4094 0.2892 0.3185 0.040 Uiso 1 1 calc R . .
H21C H 0.4712 0.3969 0.3221 0.040 Uiso 1 1 calc R . .
C22 C 0.39223(11) 0.30897(17) 0.27566(3) 0.0396(4) Uani 1 1 d U . .
H22A H 0.3764 0.3529 0.2624 0.059 Uiso 1 1 calc R . .
H22B H 0.3495 0.2646 0.2820 0.059 Uiso 1 1 calc R . .
H22C H 0.4313 0.2472 0.2722 0.059 Uiso 1 1 calc R . .
C23 C 0.48442(11) 0.48225(18) 0.28181(4) 0.0487(5) Uani 1 1 d U . .
H23A H 0.5250 0.4254 0.2775 0.073 Uiso 1 1 calc R . .
H23B H 0.5030 0.5442 0.2924 0.073 Uiso 1 1 calc R . .
H23C H 0.4655 0.5272 0.2690 0.073 Uiso 1 1 calc R . .
C24 C 0.42091(7) 0.37493(13) 0.37198(2) 0.0149(3) Uani 1 1 d U . .
C25 C 0.45795(7) 0.25440(13) 0.37917(2) 0.0166(3) Uani 1 1 d U . .
C26 C 0.46526(8) 0.22254(13) 0.40104(2) 0.0195(3) Uani 1 1 d U . .
H26 H 0.4457 0.2775 0.4118 0.023 Uiso 1 1 calc R . .
C27 C 0.50107(8) 0.11075(14) 0.40717(2) 0.0210(3) Uani 1 1 d U . .
H27 H 0.5061 0.0896 0.4221 0.025 Uiso 1 1 calc R . .
C28 C 0.52941(8) 0.03023(14) 0.39143(2) 0.0233(3) Uani 1 1 d U . .
H28 H 0.5536 -0.0464 0.3956 0.028 Uiso 1 1 calc R . .
C29 C 0.52241(8) 0.06146(14) 0.36960(2) 0.0248(3) Uani 1 1 d U . .
H29 H 0.5422 0.0063 0.3589 0.030 Uiso 1 1 calc R . .
C30 C 0.48667(8) 0.17294(14) 0.36342(2) 0.0210(3) Uani 1 1 d U . .
H30 H 0.4818 0.1938 0.3485 0.025 Uiso 1 1 calc R . .
C31 C 0.28755(7) 0.29520(13) 0.36431(2) 0.0169(3) Uani 1 1 d U . .
C32 C 0.29238(8) 0.20174(14) 0.38342(2) 0.0234(3) Uani 1 1 d U . .
H32A H 0.2458 0.1537 0.3844 0.035 Uiso 1 1 calc R . .
H32B H 0.3006 0.2491 0.3969 0.035 Uiso 1 1 calc R . .
H32C H 0.3339 0.1428 0.3811 0.035 Uiso 1 1 calc R . .
C33 C 0.28402(9) 0.22092(14) 0.34299(2) 0.0252(3) Uani 1 1 d U . .
H33A H 0.2798 0.2805 0.3308 0.038 Uiso 1 1 calc R . .
H33B H 0.2405 0.1646 0.3431 0.038 Uiso 1 1 calc R . .
H33C H 0.3294 0.1701 0.3414 0.038 Uiso 1 1 calc R . .
C34 C 0.21585(8) 0.37226(14) 0.36686(3) 0.0235(3) Uani 1 1 d U . .
H34A H 0.2116 0.4336 0.3549 0.035 Uiso 1 1 calc R . .
H34B H 0.2171 0.4177 0.3807 0.035 Uiso 1 1 calc R . .
H34C H 0.1729 0.3147 0.3665 0.035 Uiso 1 1 calc R . .
C35 C 0.52784(7) 0.53277(13) 0.37486(2) 0.0189(3) Uani 1 1 d U . .
C36 C 0.56171(8) 0.47983(15) 0.39588(2) 0.0239(3) Uani 1 1 d U . .
H36A H 0.5703 0.3883 0.3943 0.036 Uiso 1 1 calc R . .
H36B H 0.5273 0.4946 0.4079 0.036 Uiso 1 1 calc R . .
H36C H 0.6091 0.5227 0.3989 0.036 Uiso 1 1 calc R . .
C37 C 0.57751(8) 0.49935(17) 0.35556(2) 0.0273(3) Uani 1 1 d U . .
H37A H 0.5567 0.5372 0.3423 0.041 Uiso 1 1 calc R . .
H37B H 0.5798 0.4067 0.3539 0.041 Uiso 1 1 calc R . .
H37C H 0.6278 0.5328 0.3581 0.041 Uiso 1 1 calc R . .
C38 C 0.52199(8) 0.67740(15) 0.37722(3) 0.0297(3) Uani 1 1 d U . .
H38A H 0.5715 0.7129 0.3802 0.044 Uiso 1 1 calc R . .
H38B H 0.4885 0.6979 0.3892 0.044 Uiso 1 1 calc R . .
H38C H 0.5023 0.7139 0.3637 0.044 Uiso 1 1 calc R . .
C39 C 0.62940(7) 0.01542(13) 0.46133(2) 0.0169(3) Uani 1 1 d U A .
C40 C 0.70764(8) 0.01219(13) 0.45312(2) 0.0188(3) Uani 1 1 d U . .
C41 C 0.72383(8) 0.01072(14) 0.43104(2) 0.0218(3) Uani 1 1 d U A .
H41 H 0.6844 0.0127 0.4207 0.026 Uiso 1 1 calc R . .
C42 C 0.79722(8) 0.00635(14) 0.42407(2) 0.0230(3) Uani 1 1 d U . .
H42 H 0.8080 0.0052 0.4090 0.028 Uiso 1 1 calc R A .
C43 C 0.85474(8) 0.00366(15) 0.43917(3) 0.0272(3) Uani 1 1 d U A .
H43 H 0.9050 0.0005 0.4344 0.033 Uiso 1 1 calc R . .
C44 C 0.83903(9) 0.0056(2) 0.46114(3) 0.0371(4) Uani 1 1 d U . .
H44 H 0.8785 0.0042 0.4715 0.045 Uiso 1 1 calc R A .
C45 C 0.76569(9) 0.00953(17) 0.46812(2) 0.0303(4) Uani 1 1 d U A .
H45 H 0.7552 0.0104 0.4832 0.036 Uiso 1 1 calc R . .
C46 C 0.60418(7) 0.25237(13) 0.46274(2) 0.0182(3) Uani 1 1 d U . .
C47 C 0.52850(8) 0.31936(14) 0.46264(3) 0.0278(3) Uani 1 1 d U . .
H47A H 0.5359 0.4114 0.4613 0.042 Uiso 1 1 calc R . .
H47B H 0.5025 0.3008 0.4762 0.042 Uiso 1 1 calc R . .
H47C H 0.4986 0.2888 0.4503 0.042 Uiso 1 1 calc R . .
C48 C 0.64963(8) 0.29520(14) 0.48260(2) 0.0233(3) Uani 1 1 d U . .
H48A H 0.6982 0.2525 0.4826 0.035 Uiso 1 1 calc R . .
H48B H 0.6228 0.2730 0.4959 0.035 Uiso 1 1 calc R . .
H48C H 0.6570 0.3875 0.4820 0.035 Uiso 1 1 calc R . .
C49 C 0.64538(8) 0.28704(14) 0.44187(2) 0.0234(3) Uani 1 1 d U . .
H49A H 0.6184 0.2523 0.4293 0.035 Uiso 1 1 calc R . .
H49B H 0.6958 0.2512 0.4424 0.035 Uiso 1 1 calc R . .
H49C H 0.6484 0.3798 0.4406 0.035 Uiso 1 1 calc R . .
C50 C 0.60434(10) -0.22335(14) 0.46464(2) 0.0272(3) Uani 1 1 d U A .
C54 C 0.3666(3) 0.0270(5) 0.45882(9) 0.0162(10) Uani 0.498(6) 1 d PDU A 1
C55 C 0.32750(17) 0.0889(4) 0.47804(5) 0.0282(11) Uani 0.498(6) 1 d PDU A 1
H55A H 0.3375 0.1805 0.4780 0.042 Uiso 0.498(6) 1 calc PR A 1
H55B H 0.3462 0.0516 0.4916 0.042 Uiso 0.498(6) 1 calc PR A 1
H55C H 0.2737 0.0743 0.4768 0.042 Uiso 0.498(6) 1 calc PR A 1
C56 C 0.3491(3) -0.1140(4) 0.45772(6) 0.0270(10) Uani 0.498(6) 1 d PDU A 1
H56A H 0.2954 -0.1258 0.4556 0.040 Uiso 0.498(6) 1 calc PR A 1
H56B H 0.3645 -0.1549 0.4713 0.040 Uiso 0.498(6) 1 calc PR A 1
H56C H 0.3760 -0.1524 0.4456 0.040 Uiso 0.498(6) 1 calc PR A 1
C57 C 0.3410(6) 0.0916(8) 0.43808(17) 0.0208(14) Uani 0.498(6) 1 d PDU A 1
H57A H 0.3675 0.0549 0.4257 0.031 Uiso 0.498(6) 1 calc PR A 1
H57B H 0.3518 0.1829 0.4390 0.031 Uiso 0.498(6) 1 calc PR A 1
H57C H 0.2873 0.0789 0.4362 0.031 Uiso 0.498(6) 1 calc PR A 1
C54A C 0.3785(3) -0.0201(5) 0.46018(8) 0.0159(10) Uani 0.502(6) 1 d PDU A 2
C55A C 0.33189(15) -0.0014(4) 0.48043(5) 0.0207(9) Uani 0.502(6) 1 d PDU A 2
H5A H 0.2802 -0.0257 0.4773 0.031 Uiso 0.502(6) 1 calc PR A 2
H5B H 0.3337 0.0881 0.4848 0.031 Uiso 0.502(6) 1 calc PR A 2
H5C H 0.3517 -0.0547 0.4922 0.031 Uiso 0.502(6) 1 calc PR A 2
C56A C 0.3833(3) -0.1599(4) 0.45397(5) 0.0247(9) Uani 0.502(6) 1 d PDU A 2
H6A H 0.3333 -0.1922 0.4507 0.037 Uiso 0.502(6) 1 calc PR A 2
H6B H 0.4048 -0.2083 0.4661 0.037 Uiso 0.502(6) 1 calc PR A 2
H6C H 0.4150 -0.1692 0.4412 0.037 Uiso 0.502(6) 1 calc PR A 2
C57A C 0.3460(6) 0.0583(8) 0.44153(16) 0.0206(15) Uani 0.502(6) 1 d PDU A 2
H7A H 0.3752 0.0437 0.4284 0.031 Uiso 0.502(6) 1 calc PR A 2
H7B H 0.3478 0.1488 0.4453 0.031 Uiso 0.502(6) 1 calc PR A 2
H7C H 0.2942 0.0329 0.4389 0.031 Uiso 0.502(6) 1 calc PR A 2
C51 C 0.56688(17) -0.3092(3) 0.47941(5) 0.0251(7) Uani 0.506(3) 1 d PU A 3
H51A H 0.5129 -0.2971 0.4782 0.038 Uiso 0.506(3) 1 calc PR A 3
H51B H 0.5830 -0.2914 0.4943 0.038 Uiso 0.506(3) 1 calc PR A 3
H51C H 0.5794 -0.3972 0.4757 0.038 Uiso 0.506(3) 1 calc PR A 3
C52 C 0.69474(16) -0.2603(3) 0.46817(5) 0.0251(7) Uani 0.506(3) 1 d PU A 3
H52A H 0.7014 -0.3523 0.4666 0.038 Uiso 0.506(3) 1 calc PR A 3
H52B H 0.7109 -0.2339 0.4827 0.038 Uiso 0.506(3) 1 calc PR A 3
H52C H 0.7246 -0.2161 0.4572 0.038 Uiso 0.506(3) 1 calc PR A 3
C53 C 0.59145(19) -0.2475(3) 0.44087(5) 0.0298(8) Uani 0.506(3) 1 d PU A 3
H53A H 0.6283 -0.2003 0.4324 0.045 Uiso 0.506(3) 1 calc PR A 3
H53B H 0.5412 -0.2192 0.4368 0.045 Uiso 0.506(3) 1 calc PR A 3
H53C H 0.5964 -0.3386 0.4379 0.045 Uiso 0.506(3) 1 calc PR A 3
C51A C 0.62667(18) -0.2818(3) 0.48545(5) 0.0282(8) Uani 0.494(3) 1 d PU A 4
H1A H 0.6278 -0.3745 0.4839 0.042 Uiso 0.494(3) 1 calc PR A 4
H1B H 0.5907 -0.2586 0.4967 0.042 Uiso 0.494(3) 1 calc PR A 4
H1C H 0.6763 -0.2511 0.4896 0.042 Uiso 0.494(3) 1 calc PR A 4
C52A C 0.64759(18) -0.2555(3) 0.44571(5) 0.0271(8) Uani 0.494(3) 1 d PU A 4
H2A H 0.6274 -0.2108 0.4330 0.041 Uiso 0.494(3) 1 calc PR A 4
H2B H 0.6452 -0.3475 0.4432 0.041 Uiso 0.494(3) 1 calc PR A 4
H2C H 0.6995 -0.2301 0.4480 0.041 Uiso 0.494(3) 1 calc PR A 4
C53A C 0.51921(16) -0.2797(3) 0.45932(6) 0.0262(7) Uani 0.494(3) 1 d PU A 4
H3A H 0.4998 -0.2402 0.4460 0.039 Uiso 0.494(3) 1 calc PR A 4
H3B H 0.4861 -0.2599 0.4714 0.039 Uiso 0.494(3) 1 calc PR A 4
H3C H 0.5217 -0.3721 0.4574 0.039 Uiso 0.494(3) 1 calc PR A 4

loop_
_atom_site_aniso_label
_atom_site_aniso_U_11
_atom_site_aniso_U_22
_atom_site_aniso_U_33
_atom_site_aniso_U_23
_atom_site_aniso_U_13
_atom_site_aniso_U_12
Si1 0.01284(16) 0.01203(16) 0.01431(17) 0.00042(12) 0.00089(12) 0.00020(12)
O1 0.0139(4) 0.0159(4) 0.0150(4) 0.0009(3) 0.0002(3) 0.0007(3)
N1 0.0139(5) 0.0158(5) 0.0161(5) 0.0011(4) 0.0005(4) 0.0005(4)
C1 0.0178(6) 0.0160(6) 0.0129(6) -0.0001(5) 0.0031(5) 0.0023(5)
Si2 0.01303(16) 0.01173(17) 0.01414(17) 0.00014(12) 0.00075(12) 0.00001(13)
O2 0.0140(4) 0.0150(4) 0.0157(4) 0.0005(3) 0.0006(3) -0.0006(3)
N2 0.0151(5) 0.0138(5) 0.0177(5) 0.0011(4) 0.0012(4) -0.0004(4)
C2 0.0184(6) 0.0142(6) 0.0205(7) 0.0015(5) -0.0010(5) -0.0004(5)
Si3 0.01926(18) 0.01640(18) 0.01969(19) -0.00564(14) 0.00748(14) -0.00542(14)
O3 0.0163(4) 0.0170(5) 0.0189(5) -0.0020(4) -0.0004(4) 0.0046(4)
N3 0.0142(5) 0.0136(5) 0.0170(5) 0.0012(4) -0.0007(4) -0.0010(4)
C3 0.0230(7) 0.0199(7) 0.0190(7) -0.0005(5) -0.0015(5) 0.0029(6)
O4 0.0191(5) 0.0155(5) 0.0174(5) -0.0012(4) 0.0002(4) 0.0039(4)
N4 0.0136(5) 0.0154(5) 0.0188(5) 0.0012(4) -0.0002(4) 0.0005(4)
C4 0.0254(7) 0.0195(7) 0.0273(8) -0.0038(6) -0.0024(6) 0.0051(6)
O5 0.0248(5) 0.0170(5) 0.0217(5) -0.0061(4) 0.0092(4) -0.0071(4)
N5 0.0154(5) 0.0156(6) 0.0181(5) -0.0006(4) 0.0031(4) -0.0017(4)
C5 0.0246(7) 0.0165(7) 0.0310(8) 0.0043(6) -0.0047(6) 0.0020(6)
O6 0.0163(5) 0.0264(5) 0.0250(5) -0.0071(4) 0.0062(4) -0.0079(4)
N6 0.0290(6) 0.0144(6) 0.0225(6) -0.0033(5) 0.0110(5) -0.0024(5)
C6 0.0253(7) 0.0212(7) 0.0212(7) 0.0061(5) -0.0035(6) -0.0025(6)
C7 0.0233(7) 0.0168(7) 0.0197(7) 0.0009(5) 0.0001(5) -0.0004(5)
C8 0.0136(6) 0.0193(7) 0.0183(6) 0.0025(5) -0.0013(5) -0.0006(5)
C9 0.0160(6) 0.0268(7) 0.0217(7) 0.0010(6) 0.0016(5) 0.0020(6)
C10 0.0197(7) 0.0257(8) 0.0226(7) 0.0048(6) -0.0045(5) -0.0013(6)
C11 0.0182(6) 0.0186(7) 0.0252(7) 0.0007(5) -0.0007(5) -0.0025(5)
C12 0.0182(6) 0.0148(6) 0.0251(7) 0.0021(5) 0.0046(5) -0.0035(5)
C13 0.0301(8) 0.0151(7) 0.0407(9) -0.0003(6) 0.0060(7) -0.0043(6)
C14 0.0283(8) 0.0284(8) 0.0257(8) 0.0060(6) 0.0077(6) -0.0030(6)
C15 0.0198(7) 0.0236(7) 0.0326(8) 0.0055(6) -0.0005(6) -0.0072(6)
C16 0.0227(7) 0.0147(6) 0.0180(6) -0.0020(5) 0.0009(5) 0.0053(5)
C17 0.0319(8) 0.0206(7) 0.0230(7) -0.0054(6) 0.0002(6) 0.0030(6)
C18 0.0483(10) 0.0187(7) 0.0228(7) 0.0015(6) 0.0050(7) 0.0087(7)
C19 0.0217(7) 0.0273(8) 0.0320(8) -0.0065(6) 0.0008(6) 0.0072(6)
C20 0.0202(6) 0.0161(6) 0.0180(6) -0.0015(5) 0.0027(5) 0.0055(5)
C21 0.0323(8) 0.0269(8) 0.0215(7) -0.0028(6) -0.0043(6) 0.0142(6)
C22 0.0527(11) 0.0304(9) 0.0354(9) -0.0158(7) -0.0217(8) 0.0220(8)
C23 0.0438(11) 0.0292(9) 0.0736(14) 0.0095(9) 0.0385(10) 0.0099(8)
C24 0.0162(6) 0.0161(6) 0.0125(6) -0.0007(5) 0.0022(5) 0.0008(5)
C25 0.0144(6) 0.0152(6) 0.0203(6) 0.0009(5) -0.0012(5) -0.0012(5)
C26 0.0194(6) 0.0179(7) 0.0212(7) -0.0002(5) -0.0002(5) 0.0003(5)
C27 0.0194(6) 0.0219(7) 0.0217(7) 0.0052(5) -0.0043(5) -0.0020(5)
C28 0.0216(7) 0.0167(7) 0.0316(8) 0.0048(6) -0.0026(6) 0.0028(5)
C29 0.0272(7) 0.0198(7) 0.0273(8) -0.0013(6) 0.0026(6) 0.0056(6)
C30 0.0230(7) 0.0203(7) 0.0198(7) 0.0011(5) 0.0014(5) 0.0029(6)
C31 0.0158(6) 0.0147(6) 0.0201(6) 0.0017(5) -0.0001(5) -0.0037(5)
C32 0.0229(7) 0.0216(7) 0.0257(7) 0.0072(6) -0.0017(6) -0.0061(6)
C33 0.0295(8) 0.0218(7) 0.0244(7) -0.0030(6) -0.0025(6) -0.0057(6)
C34 0.0160(6) 0.0217(7) 0.0328(8) 0.0058(6) 0.0034(6) -0.0022(6)
C35 0.0137(6) 0.0192(7) 0.0238(7) 0.0012(5) -0.0009(5) -0.0025(5)
C36 0.0189(7) 0.0283(8) 0.0245(7) 0.0012(6) -0.0039(5) -0.0035(6)
C37 0.0160(7) 0.0403(9) 0.0255(8) 0.0024(6) 0.0021(6) -0.0029(6)
C38 0.0206(7) 0.0216(8) 0.0467(10) 0.0025(7) -0.0065(6) -0.0055(6)
C39 0.0179(6) 0.0179(7) 0.0150(6) -0.0012(5) 0.0023(5) -0.0006(5)
C40 0.0180(6) 0.0169(7) 0.0216(7) 0.0019(5) 0.0046(5) 0.0027(5)
C41 0.0205(7) 0.0246(7) 0.0202(7) 0.0005(5) 0.0022(5) 0.0001(6)
C42 0.0242(7) 0.0238(7) 0.0210(7) 0.0008(5) 0.0073(6) 0.0007(6)
C43 0.0181(7) 0.0323(8) 0.0313(8) -0.0011(6) 0.0067(6) 0.0042(6)
C44 0.0199(7) 0.0639(12) 0.0276(8) -0.0023(8) -0.0017(6) 0.0133(8)
C45 0.0232(7) 0.0503(10) 0.0174(7) 0.0013(7) 0.0017(6) 0.0134(7)
C46 0.0182(6) 0.0153(6) 0.0212(7) 0.0004(5) 0.0005(5) -0.0022(5)
C47 0.0213(7) 0.0165(7) 0.0456(9) -0.0011(6) 0.0009(6) 0.0006(6)
C48 0.0294(7) 0.0192(7) 0.0214(7) -0.0004(5) -0.0022(6) -0.0061(6)
C49 0.0267(7) 0.0209(7) 0.0224(7) 0.0045(6) 0.0006(6) -0.0023(6)
C50 0.0436(9) 0.0148(7) 0.0232(8) -0.0039(6) 0.0013(6) 0.0020(6)
C54 0.0135(19) 0.016(2) 0.019(2) 0.0024(19) -0.0012(13) -0.0035(17)
C55 0.0168(14) 0.051(3) 0.0166(15) -0.0012(14) -0.0024(11) 0.0083(14)
C56 0.025(2) 0.0204(19) 0.0350(19) 0.0066(14) -0.0105(15) -0.0080(17)
C57 0.018(2) 0.026(4) 0.018(3) 0.002(2) -0.0075(18) 0.003(3)
C54A 0.0150(19) 0.019(3) 0.0137(17) 0.0008(19) -0.0026(13) -0.0023(19)
C55A 0.0136(13) 0.028(2) 0.0207(15) 0.0035(12) 0.0004(10) 0.0014(12)
C56A 0.0245(19) 0.0206(18) 0.0290(17) -0.0058(13) -0.0050(13) -0.0019(15)
C57A 0.012(2) 0.027(4) 0.022(4) 0.000(2) -0.001(2) 0.001(3)
C51 0.0263(16) 0.0130(13) 0.0359(17) -0.0032(11) 0.0047(12) -0.0001(11)
C52 0.0222(14) 0.0210(15) 0.0322(16) -0.0033(12) 0.0026(12) 0.0061(11)
C53 0.0333(19) 0.0265(16) 0.0295(16) -0.0103(13) 0.0013(13) 0.0019(13)
C51A 0.0305(18) 0.0193(15) 0.0348(17) 0.0027(12) 0.0018(13) 0.0057(13)
C52A 0.0270(18) 0.0191(15) 0.0354(17) -0.0048(12) 0.0100(14) 0.0014(12)
C53A 0.0208(14) 0.0159(14) 0.0418(18) -0.0106(12) 0.0016(13) -0.0011(11)

loop_
_atom_type_symbol
_atom_type_description
_atom_type_scat_dispersion_real
_atom_type_scat_dispersion_imag
_atom_type_scat_source
C C 0.0181 0.0091 'International Tables Vol C Tables 4.2.6.8 and 6.1.1.4'
H H 0.0000 0.0000 'International Tables Vol C Tables 4.2.6.8 and 6.1.1.4'
N N 0.0311 0.0180 'International Tables Vol C Tables 4.2.6.8 and 6.1.1.4'
O O 0.0492 0.0322 'International Tables Vol C Tables 4.2.6.8 and 6.1.1.4'
Si Si 0.2541 0.3302 'International Tables Vol C Tables 4.2.6.8 and 6.1.1.4'

loop_
_geom_angle_atom_site_label_1
_geom_angle_atom_site_label_2
_geom_angle_atom_site_label_3
_geom_angle
_geom_angle_site_symmetry_1
_geom_angle_site_symmetry_3
O3 Si1 O1 120.81(5) . .
O3 Si1 O2 105.23(5) . .
O1 Si1 O2 84.98(4) . .
O3 Si1 N2 113.49(5) . .
O1 Si1 N2 121.58(5) . .
O2 Si1 N2 100.75(5) . .
O3 Si1 N1 90.82(5) . .
O1 Si1 N1 90.58(5) . .
O2 Si1 N1 163.37(5) . .
N2 Si1 N1 68.09(5) . .
O3 Si1 C1 106.08(5) . .
O1 Si1 C1 106.59(5) . .
O2 Si1 C1 133.78(5) . .
O3 Si1 Si2 120.72(4) . .
N2 Si1 Si2 119.38(4) . .
N1 Si1 Si2 132.00(4) . .
C1 Si1 Si2 132.56(3) . .
Si1 O1 Si2 95.01(5) . .
C1 N1 C8 131.06(11) . .
C1 N1 Si1 90.30(8) . .
C8 N1 Si1 135.20(9) . .
N1 C1 N2 106.98(11) . .
N1 C1 C2 127.67(12) . .
N2 C1 C2 125.08(12) . .
N1 C1 Si1 56.40(7) . .
N2 C1 Si1 50.80(6) . .
C2 C1 Si1 170.32(10) . .
O4 Si2 O2 122.25(5) . .
O4 Si2 O1 105.31(5) . .
O2 Si2 O1 84.80(4) . .
O4 Si2 N3 111.57(5) . .
O2 Si2 N3 122.77(5) . .
O1 Si2 N3 99.33(5) . .
O4 Si2 N4 91.03(5) . .
O2 Si2 N4 91.93(5) . .
O1 Si2 N4 162.45(5) . .
N3 Si2 N4 68.04(5) . .
O4 Si2 C24 105.86(5) . .
O2 Si2 C24 107.53(5) . .
O1 Si2 C24 132.07(5) . .
N3 Si2 C24 34.80(5) . .
O4 Si2 Si1 123.35(4) . .
N3 Si2 Si1 117.45(4) . .
N4 Si2 Si1 132.18(4) . .
C24 Si2 Si1 130.57(3) . .
Si2 O2 Si1 95.18(5) . .
C1 N2 C12 126.15(11) . .
C1 N2 Si1 94.30(8) . .
C12 N2 Si1 137.06(9) . .
C7 C2 C3 119.48(13) . .
C7 C2 C1 122.03(12) . .
C3 C2 C1 118.50(12) . .
O6 Si3 O5 121.56(6) . .
O6 Si3 O5 105.27(5) . 5_656
O5 Si3 O5 84.85(5) . 5_656
O6 Si3 N6 112.41(6) . .
O5 Si3 N6 122.41(6) . .
O5 Si3 N6 99.77(5) 5_656 .
O6 Si3 N5 91.26(5) . .
O5 Si3 N5 91.32(5) . .
O5 Si3 N5 162.53(5) 5_656 .
N6 Si3 N5 68.02(5) . .
O6 Si3 C39 105.94(5) . .
O5 Si3 C39 107.44(5) . .
O5 Si3 C39 132.60(5) 5_656 .
O6 Si3 Si3 122.05(4) . 5_656
N6 Si3 Si3 118.34(5) . 5_656
N5 Si3 Si3 132.07(4) . 5_656
C39 Si3 Si3 131.67(4) . 5_656
C20 O3 Si1 135.93(8) . .
C24 N3 C31 130.07(11) . .
C24 N3 Si2 94.46(8) . .
C31 N3 Si2 135.31(9) . .
C4 C3 C2 120.19(13) . .
C4 C3 H3 119.9 . .
C2 C3 H3 119.9 . .
C16 O4 Si2 135.37(8) . .
C24 N4 C35 131.90(11) . .
C24 N4 Si2 90.34(8) . .
C35 N4 Si2 135.80(9) . .
C3 C4 C5 119.97(14) . .
C3 C4 H4 120.0 . .
C5 C4 H4 120.0 . .
Si3 O5 Si3 95.14(5) . 5_656
C39 N5 C46 130.96(11) . .
C39 N5 Si3 90.18(8) . .
C46 N5 Si3 135.73(9) . .
C6 C5 C4 120.22(13) . .
C6 C5 H5 119.9 . .
C4 C5 H5 119.9 . .
C54A O6 Si3 126.8(2) . .
C54 O6 Si3 140.0(2) . .
C39 N6 C50 128.36(12) . .
C39 N6 Si3 94.42(9) . .
C50 N6 Si3 135.74(10) . .
C5 C6 C7 119.87(13) . .
C5 C6 H6 120.1 . .
C7 C6 H6 120.1 . .
C6 C7 C2 120.25(13) . .
C6 C7 H7 119.9 . .
C2 C7 H7 119.9 . .
N1 C8 C11 105.57(11) . .
N1 C8 C9 109.70(11) . .
C11 C8 C9 109.53(11) . .
N1 C8 C10 112.97(11) . .
C11 C8 C10 109.10(12) . .
C9 C8 C10 109.85(11) . .
C8 C9 H9A 109.5 . .
C8 C9 H9B 109.5 . .
H9A C9 H9B 109.5 . .
C8 C9 H9C 109.5 . .
H9A C9 H9C 109.5 . .
H9B C9 H9C 109.5 . .
C8 C10 H10A 109.5 . .
C8 C10 H10B 109.5 . .
H10A C10 H10B 109.5 . .
C8 C10 H10C 109.5 . .
H10A C10 H10C 109.5 . .
H10B C10 H10C 109.5 . .
C8 C11 H11A 109.5 . .
C8 C11 H11B 109.5 . .
H11A C11 H11B 109.5 . .
C8 C11 H11C 109.5 . .
H11A C11 H11C 109.5 . .
H11B C11 H11C 109.5 . .
N2 C12 C13 112.40(11) . .
N2 C12 C15 108.35(11) . .
C13 C12 C15 107.07(12) . .
N2 C12 C14 110.05(11) . .
C13 C12 C14 109.63(12) . .
C15 C12 C14 109.25(12) . .
C12 C13 H13A 109.5 . .
C12 C13 H13B 109.5 . .
H13A C13 H13B 109.5 . .
C12 C13 H13C 109.5 . .
H13A C13 H13C 109.5 . .
H13B C13 H13C 109.5 . .
C12 C14 H14A 109.5 . .
C12 C14 H14B 109.5 . .
H14A C14 H14B 109.5 . .
C12 C14 H14C 109.5 . .
H14A C14 H14C 109.5 . .
H14B C14 H14C 109.5 . .
C12 C15 H15A 109.5 . .
C12 C15 H15B 109.5 . .
H15A C15 H15B 109.5 . .
C12 C15 H15C 109.5 . .
H15A C15 H15C 109.5 . .
H15B C15 H15C 109.5 . .
O4 C16 C19 110.37(11) . .
O4 C16 C18 110.26(11) . .
C19 C16 C18 110.90(13) . .
O4 C16 C17 105.42(11) . .
C19 C16 C17 110.03(12) . .
C18 C16 C17 109.71(12) . .
C16 C17 H17A 109.5 . .
C16 C17 H17B 109.5 . .
H17A C17 H17B 109.5 . .
C16 C17 H17C 109.5 . .
H17A C17 H17C 109.5 . .
H17B C17 H17C 109.5 . .
C16 C18 H18A 109.5 . .
C16 C18 H18B 109.5 . .
H18A C18 H18B 109.5 . .
C16 C18 H18C 109.5 . .
H18A C18 H18C 109.5 . .
H18B C18 H18C 109.5 . .
C16 C19 H19A 109.5 . .
C16 C19 H19B 109.5 . .
H19A C19 H19B 109.5 . .
C16 C19 H19C 109.5 . .
H19A C19 H19C 109.5 . .
H19B C19 H19C 109.5 . .
O3 C20 C23 108.91(12) . .
O3 C20 C21 112.41(11) . .
C23 C20 C21 110.18(14) . .
O3 C20 C22 105.69(11) . .
C23 C20 C22 110.58(15) . .
C21 C20 C22 108.99(13) . .
C20 C21 H21A 109.5 . .
C20 C21 H21B 109.5 . .
H21A C21 H21B 109.5 . .
C20 C21 H21C 109.5 . .
H21A C21 H21C 109.5 . .
H21B C21 H21C 109.5 . .
C20 C22 H22A 109.5 . .
C20 C22 H22B 109.5 . .
H22A C22 H22B 109.5 . .
C20 C22 H22C 109.5 . .
H22A C22 H22C 109.5 . .
H22B C22 H22C 109.5 . .
C20 C23 H23A 109.5 . .
C20 C23 H23B 109.5 . .
H23A C23 H23B 109.5 . .
C20 C23 H23C 109.5 . .
H23A C23 H23C 109.5 . .
H23B C23 H23C 109.5 . .
N4 C24 N3 106.56(11) . .
N4 C24 C25 127.00(12) . .
N3 C24 C25 126.27(12) . .
N4 C24 Si2 56.22(7) . .
N3 C24 Si2 50.74(6) . .
C25 C24 Si2 170.26(9) . .
C26 C25 C30 119.45(13) . .
C26 C25 C24 121.92(12) . .
C30 C25 C24 118.63(12) . .
C27 C26 C25 120.41(13) . .
C27 C26 H26 119.8 . .
C25 C26 H26 119.8 . .
C28 C27 C26 119.84(13) . .
C28 C27 H27 120.1 . .
C26 C27 H27 120.1 . .
C27 C28 C29 120.07(13) . .
C27 C28 H28 120.0 . .
C29 C28 H28 120.0 . .
C30 C29 C28 120.26(14) . .
C30 C29 H29 119.9 . .
C28 C29 H29 119.9 . .
C29 C30 C25 119.98(13) . .
C29 C30 H30 120.0 . .
C25 C30 H30 120.0 . .
N3 C31 C33 109.70(11) . .
N3 C31 C34 107.81(11) . .
C33 C31 C34 109.16(12) . .
N3 C31 C32 112.91(11) . .
C33 C31 C32 109.47(12) . .
C34 C31 C32 107.70(11) . .
C31 C32 H32A 109.5 . .
C31 C32 H32B 109.5 . .
H32A C32 H32B 109.5 . .
C31 C32 H32C 109.5 . .
H32A C32 H32C 109.5 . .
H32B C32 H32C 109.5 . .
C31 C33 H33A 109.5 . .
C31 C33 H33B 109.5 . .
H33A C33 H33B 109.5 . .
C31 C33 H33C 109.5 . .
H33A C33 H33C 109.5 . .
H33B C33 H33C 109.5 . .
C31 C34 H34A 109.5 . .
C31 C34 H34B 109.5 . .
H34A C34 H34B 109.5 . .
C31 C34 H34C 109.5 . .
H34A C34 H34C 109.5 . .
H34B C34 H34C 109.5 . .
N4 C35 C36 113.09(11) . .
N4 C35 C37 110.02(11) . .
C36 C35 C37 110.04(12) . .
N4 C35 C38 105.61(11) . .
C36 C35 C38 107.94(12) . .
C37 C35 C38 110.01(13) . .
C35 C36 H36A 109.5 . .
C35 C36 H36B 109.5 . .
H36A C36 H36B 109.5 . .
C35 C36 H36C 109.5 . .
H36A C36 H36C 109.5 . .
H36B C36 H36C 109.5 . .
C35 C37 H37A 109.5 . .
C35 C37 H37B 109.5 . .
H37A C37 H37B 109.5 . .
C35 C37 H37C 109.5 . .
H37A C37 H37C 109.5 . .
H37B C37 H37C 109.5 . .
C35 C38 H38A 109.5 . .
C35 C38 H38B 109.5 . .
H38A C38 H38B 109.5 . .
C35 C38 H38C 109.5 . .
H38A C38 H38C 109.5 . .
H38B C38 H38C 109.5 . .
N5 C39 N6 107.01(11) . .
N5 C39 C40 127.64(12) . .
N6 C39 C40 125.08(12) . .
N5 C39 Si3 56.42(7) . .
N6 C39 Si3 50.84(7) . .
C40 C39 Si3 170.06(10) . .
C45 C40 C41 119.29(13) . .
C45 C40 C39 118.54(12) . .
C41 C40 C39 122.16(13) . .
C42 C41 C40 120.40(13) . .
C42 C41 H41 119.8 . .
C40 C41 H41 119.8 . .
C43 C42 C41 119.84(13) . .
C43 C42 H42 120.1 . .
C41 C42 H42 120.1 . .
C44 C43 C42 120.03(14) . .
C44 C43 H43 120.0 . .
C42 C43 H43 120.0 . .
C43 C44 C45 120.17(15) . .
C43 C44 H44 119.9 . .
C45 C44 H44 119.9 . .
C44 C45 C40 120.26(14) . .
C44 C45 H45 119.9 . .
C40 C45 H45 119.9 . .
N5 C46 C47 105.47(11) . .
N5 C46 C49 112.76(11) . .
C47 C46 C49 108.69(12) . .
N5 C46 C48 110.13(11) . .
C47 C46 C48 109.63(12) . .
C49 C46 C48 110.02(11) . .
C46 C47 H47A 109.5 . .
C46 C47 H47B 109.5 . .
H47A C47 H47B 109.5 . .
C46 C47 H47C 109.5 . .
H47A C47 H47C 109.5 . .
H47B C47 H47C 109.5 . .
C46 C48 H48A 109.5 . .
C46 C48 H48B 109.5 . .
H48A C48 H48B 109.5 . .
C46 C48 H48C 109.5 . .
H48A C48 H48C 109.5 . .
H48B C48 H48C 109.5 . .
C46 C49 H49A 109.5 . .
C46 C49 H49B 109.5 . .
H49A C49 H49B 109.5 . .
C46 C49 H49C 109.5 . .
H49A C49 H49C 109.5 . .
H49B C49 H49C 109.5 . .
C52A C50 C51 127.9(2) . .
C52A C50 C51A 117.3(2) . .
C51 C50 C51A 47.16(19) . .
C52A C50 N6 117.53(17) . .
C51 C50 N6 114.48(16) . .
C51A C50 N6 106.44(16) . .
C51 C50 C53 115.9(2) . .
C51A C50 C53 144.7(2) . .
N6 C50 C53 108.84(17) . .
C52A C50 C53A 104.71(19) . .
C51 C50 C53A 58.31(18) . .
C51A C50 C53A 105.5(2) . .
N6 C50 C53A 103.84(15) . .
C53 C50 C53A 67.25(18) . .
C52A C50 C52 61.78(18) . .
C51 C50 C52 103.08(19) . .
C51A C50 C52 62.26(17) . .
N6 C50 C52 110.45(15) . .
C53 C50 C52 103.28(19) . .
C53A C50 C52 145.58(18) . .
O6 C54 C57 111.3(6) . .
O6 C54 C56 107.2(3) . .
C57 C54 C56 109.8(5) . .
O6 C54 C55 109.0(4) . .
C57 C54 C55 108.9(5) . .
C56 C54 C55 110.8(4) . .
O6 C54A C55A 112.3(3) . .
O6 C54A C56A 113.0(3) . .
C55A C54A C56A 111.3(4) . .
O6 C54A C57A 99.0(5) . .
C55A C54A C57A 109.8(5) . .
C56A C54A C57A 110.8(5) . .
C54A C55A H5A 109.5 . .
C54A C55A H5B 109.5 . .
H5A C55A H5B 109.5 . .
C54A C55A H5C 109.5 . .
H5A C55A H5C 109.5 . .
H5B C55A H5C 109.5 . .
C54A C56A H6A 109.5 . .
C54A C56A H6B 109.5 . .
H6A C56A H6B 109.5 . .
C54A C56A H6C 109.5 . .
H6A C56A H6C 109.5 . .
H6B C56A H6C 109.5 . .
C54A C57A H7A 109.5 . .
C54A C57A H7B 109.5 . .
H7A C57A H7B 109.5 . .
C54A C57A H7C 109.5 . .
H7A C57A H7C 109.5 . .
H7B C57A H7C 109.5 . .
C50 C51 H51A 109.5 . .
C50 C51 H51B 109.5 . .
C50 C51 H51C 109.5 . .
C50 C52 H52A 109.5 . .
C50 C52 H52B 109.5 . .
C50 C52 H52C 109.5 . .
C50 C53 H53A 109.5 . .
C50 C53 H53B 109.5 . .
C50 C53 H53C 109.5 . .
C50 C51A H1A 109.5 . .
C50 C51A H1B 109.5 . .
C50 C51A H1C 109.5 . .
C50 C52A H2A 109.5 . .
C50 C52A H2B 109.5 . .
C50 C52A H2C 109.5 . .
C50 C53A H3A 109.5 . .
C50 C53A H3B 109.5 . .
C50 C53A H3C 109.5 . .

loop_
_geom_bond_atom_site_label_1
_geom_bond_atom_site_label_2
_geom_bond_distance
_geom_bond_site_symmetry_2
Si1 O3 1.6445(10) .
Si1 O1 1.6738(9) .
Si1 O2 1.7149(9) .
Si1 N2 1.8477(12) .
Si1 N1 1.9801(11) .
Si1 C1 2.3775(13) .
Si1 Si2 2.5025(5) .
O1 Si2 1.7198(9) .
N1 C1 1.3055(18) .
N1 C8 1.4806(16) .
C1 N2 1.3640(17) .
C1 C2 1.4961(18) .
Si2 O4 1.6422(10) .
Si2 O2 1.6744(9) .
Si2 N3 1.8428(11) .
Si2 N4 1.9723(11) .
Si2 C24 2.3730(13) .
N2 C12 1.4889(17) .
C2 C7 1.3938(19) .
C2 C3 1.3947(19) .
Si3 O6 1.6470(11) .
Si3 O5 1.6752(10) .
Si3 O5 1.7196(10) 5_656
Si3 N6 1.8463(12) .
Si3 N5 1.9779(12) .
Si3 C39 2.3741(13) .
Si3 Si3 2.5059(7) 5_656
O3 C20 1.4400(15) .
N3 C24 1.3585(17) .
N3 C31 1.4840(16) .
C3 C4 1.388(2) .
C3 H3 0.9500 .
O4 C16 1.4409(16) .
N4 C24 1.3077(18) .
N4 C35 1.4758(16) .
C4 C5 1.392(2) .
C4 H4 0.9500 .
O5 Si3 1.7196(10) 5_656
N5 C39 1.3069(18) .
N5 C46 1.4770(17) .
C5 C6 1.384(2) .
C5 H5 0.9500 .
O6 C54A 1.423(5) .
O6 C54 1.504(5) .
N6 C39 1.3570(18) .
N6 C50 1.4850(18) .
C6 C7 1.393(2) .
C6 H6 0.9500 .
C7 H7 0.9500 .
C8 C11 1.5300(19) .
C8 C9 1.5331(18) .
C8 C10 1.5345(18) .
C9 H9A 0.9800 .
C9 H9B 0.9800 .
C9 H9C 0.9800 .
C10 H10A 0.9800 .
C10 H10B 0.9800 .
C10 H10C 0.9800 .
C11 H11A 0.9800 .
C11 H11B 0.9800 .
C11 H11C 0.9800 .
C12 C13 1.531(2) .
C12 C15 1.532(2) .
C12 C14 1.5332(19) .
C13 H13A 0.9800 .
C13 H13B 0.9800 .
C13 H13C 0.9800 .
C14 H14A 0.9800 .
C14 H14B 0.9800 .
C14 H14C 0.9800 .
C15 H15A 0.9800 .
C15 H15B 0.9800 .
C15 H15C 0.9800 .
C16 C19 1.520(2) .
C16 C18 1.5199(19) .
C16 C17 1.5256(19) .
C17 H17A 0.9800 .
C17 H17B 0.9800 .
C17 H17C 0.9800 .
C18 H18A 0.9800 .
C18 H18B 0.9800 .
C18 H18C 0.9800 .
C19 H19A 0.9800 .
C19 H19B 0.9800 .
C19 H19C 0.9800 .
C20 C23 1.513(2) .
C20 C21 1.5138(19) .
C20 C22 1.515(2) .
C21 H21A 0.9800 .
C21 H21B 0.9800 .
C21 H21C 0.9800 .
C22 H22A 0.9800 .
C22 H22B 0.9800 .
C22 H22C 0.9800 .
C23 H23A 0.9800 .
C23 H23B 0.9800 .
C23 H23C 0.9800 .
C24 C25 1.4969(18) .
C25 C26 1.3932(19) .
C25 C30 1.3954(19) .
C26 C27 1.391(2) .
C26 H26 0.9500 .
C27 C28 1.386(2) .
C27 H27 0.9500 .
C28 C29 1.389(2) .
C28 H28 0.9500 .
C29 C30 1.388(2) .
C29 H29 0.9500 .
C30 H30 0.9500 .
C31 C33 1.5287(19) .
C31 C34 1.5297(19) .
C31 C32 1.5355(19) .
C32 H32A 0.9800 .
C32 H32B 0.9800 .
C32 H32C 0.9800 .
C33 H33A 0.9800 .
C33 H33B 0.9800 .
C33 H33C 0.9800 .
C34 H34A 0.9800 .
C34 H34B 0.9800 .
C34 H34C 0.9800 .
C35 C36 1.5311(19) .
C35 C37 1.531(2) .
C35 C38 1.531(2) .
C36 H36A 0.9800 .
C36 H36B 0.9800 .
C36 H36C 0.9800 .
C37 H37A 0.9800 .
C37 H37B 0.9800 .
C37 H37C 0.9800 .
C38 H38A 0.9800 .
C38 H38B 0.9800 .
C38 H38C 0.9800 .
C39 C40 1.4960(18) .
C40 C45 1.389(2) .
C40 C41 1.3922(19) .
C41 C42 1.389(2) .
C41 H41 0.9500 .
C42 C43 1.386(2) .
C42 H42 0.9500 .
C43 C44 1.384(2) .
C43 H43 0.9500 .
C44 C45 1.388(2) .
C44 H44 0.9500 .
C45 H45 0.9500 .
C46 C47 1.5302(19) .
C46 C49 1.5306(19) .
C46 C48 1.5338(19) .
C47 H47A 0.9800 .
C47 H47B 0.9800 .
C47 H47C 0.9800 .
C48 H48A 0.9800 .
C48 H48B 0.9800 .
C48 H48C 0.9800 .
C49 H49A 0.9800 .
C49 H49B 0.9800 .
C49 H49C 0.9800 .
C50 C52A 1.445(3) .
C50 C51 1.450(3) .
C50 C51A 1.474(3) .
C50 C53 1.502(3) .
C50 C53A 1.670(3) .
C50 C52 1.681(3) .
C54 C57 1.515(7) .
C54 C56 1.518(5) .
C54 C55 1.526(6) .
C55 H55A 0.9800 .
C55 H55B 0.9800 .
C55 H55C 0.9800 .
C56 H56A 0.9800 .
C56 H56B 0.9800 .
C56 H56C 0.9800 .
C57 H57A 0.9800 .
C57 H57B 0.9800 .
C57 H57C 0.9800 .
C54A C55A 1.518(5) .
C54A C56A 1.522(5) .
C54A C57A 1.526(7) .
C55A H5A 0.9800 .
C55A H5B 0.9800 .
C55A H5C 0.9800 .
C56A H6A 0.9800 .
C56A H6B 0.9800 .
C56A H6C 0.9800 .
C57A H7A 0.9800 .
C57A H7B 0.9800 .
C57A H7C 0.9800 .
C51 H51A 0.9800 .
C51 H51B 0.9800 .
C51 H51C 0.9800 .
C52 H52A 0.9800 .
C52 H52B 0.9800 .
C52 H52C 0.9800 .
C53 H53A 0.9800 .
C53 H53B 0.9800 .
C53 H53C 0.9800 .
C51A H1A 0.9800 .
C51A H1B 0.9800 .
C51A H1C 0.9800 .
C52A H2A 0.9800 .
C52A H2B 0.9800 .
C52A H2C 0.9800 .
C53A H3A 0.9800 .
C53A H3B 0.9800 .
C53A H3C 0.9800 .

loop_
_geom_torsion_atom_site_label_1
_geom_torsion_atom_site_label_2
_geom_torsion_atom_site_label_3
_geom_torsion_atom_site_label_4
_geom_torsion
_geom_torsion_site_symmetry_1
_geom_torsion_site_symmetry_4
O3 Si1 O1 Si2 103.53(5) . .
O2 Si1 O1 Si2 -1.22(5) . .
N2 Si1 O1 Si2 -100.76(6) . .
N1 Si1 O1 Si2 -165.17(5) . .
C1 Si1 O1 Si2 -135.53(5) . .
O3 Si1 N1 C1 -118.86(8) . .
O1 Si1 N1 C1 120.32(8) . .
O2 Si1 N1 C1 46.1(2) . .
N2 Si1 N1 C1 -3.77(7) . .
Si2 Si1 N1 C1 106.68(8) . .
O3 Si1 N1 C8 81.50(13) . .
O1 Si1 N1 C8 -39.33(13) . .
O2 Si1 N1 C8 -113.52(18) . .
N2 Si1 N1 C8 -163.42(13) . .
C1 Si1 N1 C8 -159.65(17) . .
Si2 Si1 N1 C8 -52.96(14) . .
C8 N1 C1 N2 165.99(12) . .
Si1 N1 C1 N2 4.96(10) . .
C8 N1 C1 C2 -8.2(2) . .
Si1 N1 C1 C2 -169.18(12) . .
C8 N1 C1 Si1 161.03(15) . .
O3 Si1 C1 N1 65.70(8) . .
O1 Si1 C1 N1 -64.25(8) . .
O2 Si1 C1 N1 -163.40(8) . .
N2 Si1 C1 N1 173.88(12) . .
Si2 Si1 C1 N1 -104.88(8) . .
O3 Si1 C1 N2 -108.18(8) . .
O1 Si1 C1 N2 121.87(8) . .
O2 Si1 C1 N2 22.72(10) . .
N1 Si1 C1 N2 -173.88(12) . .
Si2 Si1 C1 N2 81.25(8) . .
Si1 O1 Si2 O4 123.30(5) . .
Si1 O1 Si2 O2 1.25(5) . .
Si1 O1 Si2 N3 -121.16(5) . .
Si1 O1 Si2 N4 -78.65(16) . .
Si1 O1 Si2 C24 -107.74(6) . .
O3 Si1 Si2 O4 -178.55(6) . .
O1 Si1 Si2 O4 -74.81(6) . .
O2 Si1 Si2 O4 103.37(6) . .
N2 Si1 Si2 O4 31.36(6) . .
N1 Si1 Si2 O4 -54.67(7) . .
C1 Si1 Si2 O4 -9.10(7) . .
O3 Si1 Si2 O2 78.08(6) . .
O1 Si1 Si2 O2 -178.18(7) . .
N2 Si1 Si2 O2 -72.01(6) . .
N1 Si1 Si2 O2 -158.04(7) . .
C1 Si1 Si2 O2 -112.47(7) . .
O3 Si1 Si2 O1 -103.74(6) . .
O2 Si1 Si2 O1 178.18(7) . .
N2 Si1 Si2 O1 106.17(6) . .
N1 Si1 Si2 O1 20.14(7) . .
C1 Si1 Si2 O1 65.71(7) . .
O3 Si1 Si2 N3 -31.64(6) . .
O1 Si1 Si2 N3 72.10(6) . .
O2 Si1 Si2 N3 -109.72(6) . .
N2 Si1 Si2 N3 178.28(6) . .
N1 Si1 Si2 N3 92.25(6) . .
C1 Si1 Si2 N3 137.82(6) . .
O3 Si1 Si2 N4 52.75(7) . .
O1 Si1 Si2 N4 156.49(7) . .
O2 Si1 Si2 N4 -25.33(7) . .
N2 Si1 Si2 N4 -97.34(6) . .
N1 Si1 Si2 N4 176.63(6) . .
C1 Si1 Si2 N4 -137.80(7) . .
O3 Si1 Si2 C24 7.71(7) . .
O1 Si1 Si2 C24 111.45(7) . .
O2 Si1 Si2 C24 -70.37(6) . .
N2 Si1 Si2 C24 -142.38(6) . .
N1 Si1 Si2 C24 131.59(6) . .
C1 Si1 Si2 C24 177.16(6) . .
O4 Si2 O2 Si1 -106.06(5) . .
O1 Si2 O2 Si1 -1.22(5) . .
N3 Si2 O2 Si1 96.54(6) . .
N4 Si2 O2 Si1 161.50(5) . .
C24 Si2 O2 Si1 131.38(5) . .
O3 Si1 O2 Si2 -119.34(5) . .
O1 Si1 O2 Si2 1.25(5) . .
N2 Si1 O2 Si2 122.48(5) . .
N1 Si1 O2 Si2 76.24(17) . .
C1 Si1 O2 Si2 109.48(6) . .
N1 C1 N2 C12 159.30(12) . .
C2 C1 N2 C12 -26.4(2) . .
Si1 C1 N2 C12 164.63(15) . .
N1 C1 N2 Si1 -5.33(11) . .
C2 C1 N2 Si1 169.00(11) . .
O3 Si1 N2 C1 84.53(8) . .
O1 Si1 N2 C1 -72.82(9) . .
O2 Si1 N2 C1 -163.51(8) . .
N1 Si1 N2 C1 3.62(7) . .
Si2 Si1 N2 C1 -123.34(7) . .
O3 Si1 N2 C12 -77.16(14) . .
O1 Si1 N2 C12 125.50(12) . .
N1 Si1 N2 C12 -158.07(14) . .
C1 Si1 N2 C12 -161.69(17) . .
Si2 Si1 N2 C12 74.97(13) . .
N1 C1 C2 C7 -88.53(18) . .
N2 C1 C2 C7 98.32(17) . .
N1 C1 C2 C3 91.83(17) . .
N2 C1 C2 C3 -81.32(17) . .
O1 Si1 O3 C20 -99.49(13) . .
O2 Si1 O3 C20 -6.24(13) . .
N2 Si1 O3 C20 102.97(12) . .
N1 Si1 O3 C20 169.35(12) . .
C1 Si1 O3 C20 139.32(12) . .
Si2 Si1 O3 C20 -48.75(13) . .
O4 Si2 N3 C24 -86.91(8) . .
O2 Si2 N3 C24 72.63(9) . .
O1 Si2 N3 C24 162.44(8) . .
N4 Si2 N3 C24 -4.87(7) . .
Si1 Si2 N3 C24 122.45(7) . .
O4 Si2 N3 C31 88.65(13) . .
O2 Si2 N3 C31 -111.81(12) . .
O1 Si2 N3 C31 -22.00(13) . .
N4 Si2 N3 C31 170.69(14) . .
C24 Si2 N3 C31 175.56(17) . .
Si1 Si2 N3 C31 -61.99(13) . .
C7 C2 C3 C4 -0.8(2) . .
C1 C2 C3 C4 178.86(13) . .
O2 Si2 O4 C16 75.74(13) . .
O1 Si2 O4 C16 -17.80(13) . .
N3 Si2 O4 C16 -124.59(12) . .
N4 Si2 O4 C16 168.67(12) . .
C24 Si2 O4 C16 -160.93(12) . .
Si1 Si2 O4 C16 24.01(14) . .
O4 Si2 N4 C24 117.95(8) . .
O2 Si2 N4 C24 -119.73(8) . .
O1 Si2 N4 C24 -40.92(19) . .
N3 Si2 N4 C24 5.04(7) . .
Si1 Si2 N4 C24 -102.74(8) . .
O4 Si2 N4 C35 -77.47(13) . .
O2 Si2 N4 C35 44.84(13) . .
O1 Si2 N4 C35 123.65(17) . .
N3 Si2 N4 C35 169.62(14) . .
C24 Si2 N4 C35 164.58(17) . .
Si1 Si2 N4 C35 61.83(14) . .
C2 C3 C4 C5 0.2(2) . .
O6 Si3 O5 Si3 104.77(6) . 5_656
O5 Si3 O5 Si3 0.0 5_656 5_656
N6 Si3 O5 Si3 -98.32(6) . 5_656
N5 Si3 O5 Si3 -162.93(5) . 5_656
C39 Si3 O5 Si3 -133.16(5) . 5_656
O6 Si3 N5 C39 -117.74(8) . .
O5 Si3 N5 C39 120.64(8) . .
O5 Si3 N5 C39 43.7(2) 5_656 .
N6 Si3 N5 C39 -4.02(8) . .
Si3 Si3 N5 C39 104.96(8) 5_656 .
O6 Si3 N5 C46 81.83(13) . .
O5 Si3 N5 C46 -39.79(13) . .
O5 Si3 N5 C46 -116.76(18) 5_656 .
N6 Si3 N5 C46 -164.45(14) . .
C39 Si3 N5 C46 -160.43(17) . .
Si3 Si3 N5 C46 -55.47(15) 5_656 .
C3 C4 C5 C6 0.7(2) . .
O5 Si3 O6 C54A -97.2(3) . .
O5 Si3 O6 C54A -3.8(3) 5_656 .
N6 Si3 O6 C54A 103.8(3) . .
N5 Si3 O6 C54A 170.5(3) . .
C39 Si3 O6 C54A 140.1(3) . .
Si3 Si3 O6 C54A -45.9(3) 5_656 .
O5 Si3 O6 C54 -74.0(3) . .
O5 Si3 O6 C54 19.3(3) 5_656 .
N6 Si3 O6 C54 127.0(3) . .
N5 Si3 O6 C54 -166.4(3) . .
C39 Si3 O6 C54 163.2(3) . .
Si3 Si3 O6 C54 -22.8(3) 5_656 .
O6 Si3 N6 C39 85.80(9) . .
O5 Si3 N6 C39 -73.01(10) . .
O5 Si3 N6 C39 -163.10(8) 5_656 .
N5 Si3 N6 C39 3.88(8) . .
Si3 Si3 N6 C39 -123.22(8) 5_656 .
O6 Si3 N6 C50 -80.37(15) . .
O5 Si3 N6 C50 120.82(14) . .
O5 Si3 N6 C50 30.73(15) 5_656 .
N5 Si3 N6 C50 -162.28(16) . .
C39 Si3 N6 C50 -166.2(2) . .
Si3 Si3 N6 C50 70.62(15) 5_656 .
C4 C5 C6 C7 -1.0(2) . .
C5 C6 C7 C2 0.4(2) . .
C3 C2 C7 C6 0.5(2) . .
C1 C2 C7 C6 -179.15(13) . .
C1 N1 C8 C11 165.15(13) . .
Si1 N1 C8 C11 -42.33(16) . .
C1 N1 C8 C9 -76.93(17) . .
Si1 N1 C8 C9 75.60(15) . .
C1 N1 C8 C10 46.00(19) . .
Si1 N1 C8 C10 -161.47(10) . .
C1 N2 C12 C13 58.36(18) . .
Si1 N2 C12 C13 -144.47(12) . .
C1 N2 C12 C15 176.48(12) . .
Si1 N2 C12 C15 -26.35(18) . .
C1 N2 C12 C14 -64.13(17) . .
Si1 N2 C12 C14 93.04(15) . .
Si2 O4 C16 C19 70.11(16) . .
Si2 O4 C16 C18 -52.76(17) . .
Si2 O4 C16 C17 -171.11(10) . .
Si1 O3 C20 C23 -74.74(17) . .
Si1 O3 C20 C21 47.65(18) . .
Si1 O3 C20 C22 166.43(12) . .
C35 N4 C24 N3 -172.20(13) . .
Si2 N4 C24 N3 -6.63(10) . .
C35 N4 C24 C25 3.1(2) . .
Si2 N4 C24 C25 168.71(12) . .
C35 N4 C24 Si2 -165.58(16) . .
C31 N3 C24 N4 -168.80(12) . .
Si2 N3 C24 N4 7.12(11) . .
C31 N3 C24 C25 15.8(2) . .
Si2 N3 C24 C25 -168.27(11) . .
C31 N3 C24 Si2 -175.92(16) . .
O4 Si2 C24 N4 -66.66(8) . .
O2 Si2 C24 N4 65.52(8) . .
O1 Si2 C24 N4 164.57(8) . .
N3 Si2 C24 N4 -171.78(12) . .
Si1 Si2 C24 N4 107.91(8) . .
O4 Si2 C24 N3 105.13(8) . .
O2 Si2 C24 N3 -122.69(8) . .
O1 Si2 C24 N3 -23.65(10) . .
N4 Si2 C24 N3 171.78(12) . .
Si1 Si2 C24 N3 -80.31(8) . .
O4 Si2 C24 C25 -179(100) . .
N4 C24 C25 C26 82.96(18) . .
N3 C24 C25 C26 -102.59(16) . .
N4 C24 C25 C30 -96.20(17) . .
N3 C24 C25 C30 78.26(17) . .
C30 C25 C26 C27 0.2(2) . .
C24 C25 C26 C27 -178.95(12) . .
C25 C26 C27 C28 -0.3(2) . .
C26 C27 C28 C29 0.4(2) . .
C27 C28 C29 C30 -0.4(2) . .
C28 C29 C30 C25 0.3(2) . .
C26 C25 C30 C29 -0.2(2) . .
C24 C25 C30 C29 178.95(13) . .
C24 N3 C31 C33 -97.35(16) . .
Si2 N3 C31 C33 88.44(15) . .
C24 N3 C31 C34 143.89(13) . .
Si2 N3 C31 C34 -30.32(17) . .
C24 N3 C31 C32 25.04(19) . .
Si2 N3 C31 C32 -149.17(11) . .
C24 N4 C35 C36 -45.9(2) . .
Si2 N4 C35 C36 154.99(11) . .
C24 N4 C35 C37 77.56(18) . .
Si2 N4 C35 C37 -81.51(16) . .
C24 N4 C35 C38 -163.76(14) . .
Si2 N4 C35 C38 37.17(17) . .
C46 N5 C39 N6 167.27(13) . .
Si3 N5 C39 N6 5.31(11) . .
C46 N5 C39 C40 -6.9(2) . .
Si3 N5 C39 C40 -168.83(13) . .
C46 N5 C39 Si3 161.97(16) . .
C50 N6 C39 N5 162.01(14) . .
Si3 N6 C39 N5 -5.70(11) . .
C50 N6 C39 C40 -23.7(2) . .
Si3 N6 C39 C40 168.62(12) . .
C50 N6 C39 Si3 167.71(18) . .
O6 Si3 C39 N5 66.96(9) . .
O5 Si3 C39 N5 -64.37(9) . .
O5 Si3 C39 N5 -163.65(8) 5_656 .
N6 Si3 C39 N5 173.45(13) . .
Si3 Si3 C39 N5 -106.23(8) 5_656 .
O6 Si3 C39 N6 -106.49(9) . .
O5 Si3 C39 N6 122.18(9) . .
O5 Si3 C39 N6 22.91(11) 5_656 .
N5 Si3 C39 N6 -173.45(13) . .
Si3 Si3 C39 N6 80.32(10) 5_656 .
N5 C39 C40 C45 95.34(18) . .
N6 C39 C40 C45 -77.81(19) . .
N5 C39 C40 C41 -85.20(19) . .
N6 C39 C40 C41 101.65(17) . .
C45 C40 C41 C42 0.1(2) . .
C39 C40 C41 C42 -179.31(13) . .
C40 C41 C42 C43 -0.1(2) . .
C41 C42 C43 C44 -0.1(2) . .
C42 C43 C44 C45 0.4(3) . .
C43 C44 C45 C40 -0.3(3) . .
C41 C40 C45 C44 0.1(3) . .
C39 C40 C45 C44 179.55(16) . .
C39 N5 C46 C47 166.89(14) . .
Si3 N5 C46 C47 -39.44(17) . .
C39 N5 C46 C49 48.41(19) . .
Si3 N5 C46 C49 -157.91(10) . .
C39 N5 C46 C48 -74.90(17) . .
Si3 N5 C46 C48 78.77(15) . .
C39 N6 C50 C52A -18.1(3) . .
Si3 N6 C50 C52A 144.21(19) . .
C39 N6 C50 C51 165.68(19) . .
Si3 N6 C50 C51 -32.0(2) . .
C39 N6 C50 C51A 115.8(2) . .
Si3 N6 C50 C51A -81.9(2) . .
C39 N6 C50 C53 -62.8(2) . .
Si3 N6 C50 C53 99.5(2) . .
C39 N6 C50 C53A -133.15(18) . .
Si3 N6 C50 C53A 29.2(2) . .
C39 N6 C50 C52 49.9(2) . .
Si3 N6 C50 C52 -147.80(16) . .
C54A O6 C54 C57 -127.3(12) . .
Si3 O6 C54 C57 172.4(4) . .
C54A O6 C54 C56 -7.3(8) . .
Si3 O6 C54 C56 -67.5(5) . .
C54A O6 C54 C55 112.6(11) . .
Si3 O6 C54 C55 52.3(5) . .
C54 O6 C54A C55A -76.1(10) . .
Si3 O6 C54A C55A 59.8(4) . .
C54 O6 C54A C56A 157.0(13) . .
Si3 O6 C54A C56A -67.2(4) . .
C54 O6 C54A C57A 39.7(10) . .
Si3 O6 C54A C57A 175.6(4) . .
